data_9009509
loop_
_publ_author_name
'Clark, L. A.'
'Pluth, J. J.'
'Steele, I. M.'
'Smith, J. V.'
'Sutton, S. R.'

_publ_section_title
;
 Crystal structure of austinite, CaZn(AsO4)OH
;
_journal_name_full 'Mineralogical Magazine'
_journal_page_first 677
_journal_page_last 683
_journal_paper_doi 10.1180/minmag.1997.061.408.06
_journal_volume 61
_journal_year 1997
_chemical_compound_source 'Sonora, Mexico'
_chemical_formula_sum 'As Ca H O5 Zn'
_chemical_name_mineral Austinite
_space_group_IT_number 19
_symmetry_space_group_name_Hall 'P 2ac 2ab'
_symmetry_space_group_name_H-M 'P 21 21 21'
_cell_angle_alpha 90
_cell_angle_beta 90
_cell_angle_gamma 90
_cell_length_a 7.5092
_cell_length_b 9.0438
_cell_length_c 5.9343
_cell_formula_units_Z 4
_cell_volume 403.008
_database_code_amcsd 0014530
_exptl_crystal_density_diffrn 4.308
_cod_original_formula_sum 'As Zn Ca O5 H'
_cod_database_code 9009509

loop_
_space_group_symop_operation_xyz
x,y,z
-x,1/2+y,1/2-z
1/2+x,1/2-y,-z
1/2-x,-y,1/2+z

loop_
_atom_site_aniso_label
_atom_site_aniso_U_11
_atom_site_aniso_U_22
_atom_site_aniso_U_33
_atom_site_aniso_U_12
_atom_site_aniso_U_13
_atom_site_aniso_U_23
As 0.00616 0.00612 0.00552 -0.00080 -0.00004 0.00014
Zn 0.01100 0.01160 0.00630 -0.00114 0.00099 0.00167
Ca 0.01040 0.00760 0.01140 0.00070 0.00110 0.00050
O1 0.01100 0.01080 0.00980 -0.00370 0.00030 0.00040
O2 0.01030 0.01470 0.01710 0.00260 -0.00250 0.00070
O3 0.01210 0.01160 0.00830 0.00260 0.00100 -0.00130
O4 0.01390 0.01250 0.00930 0.00260 0.00190 0.00280
O5 0.00890 0.00960 0.00780 0.00010 -0.00010 0.00110

loop_
_atom_site_label
_atom_site_fract_x
_atom_site_fract_y
_atom_site_fract_z
_atom_site_U_iso_or_equiv
As 0.62285 0.67699 0.51670 0.00593
Zn 0.23594 0.49358 0.24316 0.00964
Ca 0.63121 0.32805 0.47712 0.00977
O1 0.44750 0.55870 0.49000 0.00105
O2 0.79140 0.56330 0.58820 0.00140
O3 0.35000 0.26780 0.23090 0.00107
O4 0.39700 0.29030 0.75850 0.00119
O5 0.10850 0.42690 0.50870 0.00880
H 0.01400 0.47300 0.51300 0.02700

loop_
_cod_related_entry_id
_cod_related_entry_database
_cod_related_entry_code
1 AMCSD 0014530
